data_4063189
loop_
_publ_author_name
'A. J. Arce'
'Y. De Sanctis'
'E. Galarza'
'M. T. Garland'
'R. Gobetto'
'R. Machado'
'J. Manzur'
'A. Russo'
'E. Spodine'
'M. J. Stchedroff'

_publ_section_title
;
 Facile Changes in Bonding Modes of Azulene in Di- and Triruthenium
 Clusters upon Interaction with CO
;
_journal_name_full Organometallics
_journal_page_first 359
_journal_page_last 362
_journal_paper_doi 10.1021/om000268z
_journal_volume 20
_journal_year 2001
_chemical_formula_sum 'C15 H8 O5 Ru2'
_chemical_formula_weight 475.35
_chemical_name_systematic
; 
 ? 
;
_space_group_IT_number 2
_symmetry_cell_setting triclinic
_symmetry_space_group_name_Hall '-P 1'
_symmetry_space_group_name_H-M 'P -1'
_atom_sites_solution_hydrogens difmap
_atom_sites_solution_primary direct
_atom_sites_solution_secondary difmap
_audit_creation_method SHELXL
_cell_angle_alpha 80.04(2)
_cell_angle_beta 74.95(2)
_cell_angle_gamma 61.56(2)
_cell_formula_units_Z 2
_cell_length_a 7.897(2)
_cell_length_b 8.115(2)
_cell_length_c 13.434(3)
_cell_measurement_reflns_used 23
_cell_measurement_temperature 293(2)
_cell_measurement_theta_max 15
_cell_measurement_theta_min 7.5
_cell_volume 729.7(3)
_computing_cell_refinement 'P3/P4-PC (Siemens,1991)'
_computing_data_collection 'P3/P4-PC (Siemens,1991)'
_computing_data_reduction 'XDISK in SHELXTL/PC (Sheldrick, 1991)'
_computing_molecular_graphics 'XP in SHELXTL/PC (Sheldrick, 1993)'
_computing_publication_material 'XCIF in SHELXTL/PC (Sheldrick, 1993)'
_computing_structure_refinement 'XL in SHELXTL/PC (Sheldrick, 1993)'
_computing_structure_solution 'XS in SHELXTL/PC (Sheldrick, 1993)'
_diffrn_ambient_temperature 293(2)
_diffrn_measurement_device 'Siemens R3m Diffractometer'
_diffrn_measurement_method \q/2\q
_diffrn_radiation_monochromator graphite
_diffrn_radiation_source 'fine-focus sealed tube'
_diffrn_radiation_type MoK\a
_diffrn_radiation_wavelength 0.71073
_diffrn_reflns_av_R_equivalents 0.0143
_diffrn_reflns_av_sigmaI/netI 0.1162
_diffrn_reflns_limit_h_max 9
_diffrn_reflns_limit_h_min -9
_diffrn_reflns_limit_k_max 9
_diffrn_reflns_limit_k_min -9
_diffrn_reflns_limit_l_max 15
_diffrn_reflns_limit_l_min 0
_diffrn_reflns_number 2706
_diffrn_reflns_theta_max 25.05
_diffrn_reflns_theta_min 1.57
_diffrn_standards_decay_% 2
_diffrn_standards_number 2
_exptl_absorpt_coefficient_mu 2.088
_exptl_absorpt_correction_T_max 0.784
_exptl_absorpt_correction_T_min 0.747
_exptl_absorpt_correction_type \y-scan
_exptl_crystal_colour amber
_exptl_crystal_density_diffrn 2.141
_exptl_crystal_density_meas ?
_exptl_crystal_description paralelepiped
_exptl_crystal_F_000 452
_exptl_crystal_size_max 0.24
_exptl_crystal_size_mid 0.10
_exptl_crystal_size_min 0.07
_refine_diff_density_max 0.303
_refine_diff_density_min -0.357
_refine_diff_density_rms 0.152
_refine_ls_extinction_method none
_refine_ls_goodness_of_fit_all 1.080
_refine_ls_goodness_of_fit_obs 1.064
_refine_ls_hydrogen_treatment refall
_refine_ls_matrix_type full
_refine_ls_number_parameters 231
_refine_ls_number_reflns 2571
_refine_ls_number_restraints 1
_refine_ls_restrained_S_all 1.080
_refine_ls_restrained_S_obs 1.064
_refine_ls_R_factor_all 0.0351
_refine_ls_R_factor_obs 0.0230
_refine_ls_shift/esd_max 0.000
_refine_ls_shift/esd_mean 0.000
_refine_ls_structure_factor_coef Fsqd
_refine_ls_weighting_details 'w=1/[\s^2^(Fo^2^)+(0.0824P)^2^+0.0000P] where P=(Fo^2^+2Fc^2^)/3'
_refine_ls_weighting_scheme calc
_refine_ls_wR_factor_all 0.0582
_refine_ls_wR_factor_obs 0.0446
_reflns_number_observed 2342
_reflns_number_total 2706
_reflns_observed_criterion >2sigma(I)
_cod_depositor_comments
;
The following automatic conversions were performed:
'_symmetry_cell_setting' value 'Triclinic' changed to 'triclinic'
according to '/home/saulius/struct/CIF-dictionaries/cif_core.dic'
dictionary named 'cif_core.dic' version 2.4.1 from
2010-06-29.

'_geom_angle_publ_flag' value 'Y' changed to 'y' according to
'/home/saulius/struct/CIF-dictionaries/cif_core.dic' dictionary named
'cif_core.dic' version 2.4.1 from 2010-06-29 (23
times).

'_geom_angle_publ_flag' value 'N' changed to 'n' according to
'/home/saulius/struct/CIF-dictionaries/cif_core.dic' dictionary named
'cif_core.dic' version 2.4.1 from 2010-06-29 (63
times).

'_geom_bond_publ_flag' value 'Y' changed to 'y' according to
'/home/saulius/struct/CIF-dictionaries/cif_core.dic' dictionary named
'cif_core.dic' version 2.4.1 from 2010-06-29 (25
times).

'_geom_bond_publ_flag' value 'N' changed to 'n' according to
'/home/saulius/struct/CIF-dictionaries/cif_core.dic' dictionary named
'cif_core.dic' version 2.4.1 from 2010-06-29 (5
times).

'_geom_torsion_publ_flag' value 'Y' changed to 'y' according to
'/home/saulius/struct/CIF-dictionaries/cif_core.dic' dictionary named
'cif_core.dic' version 2.4.1 from 2010-06-29 (5 times).

Automatic conversion script
Id: cif_fix_enum 1527 2010-12-29 10:47:43Z saulius 

The following automatic conversions were performed:

'_refine_ls_weighting_scheme' value 'calc
w=1/[\s^2^(Fo^2^)+(0.0824P)^2^+0.0000P] where P=(Fo^2^+2Fc^2^)/3' was
changed to 'calc'. New tag '_refine_ls_weighting_details' was
created. The value of the new tag was set to
'w=1/[\s^2^(Fo^2^)+(0.0824P)^2^+0.0000P] where P=(Fo^2^+2Fc^2^)/3'.

Automatic conversion script
Id: cif_fix_values 3143 2015-03-26 13:38:13Z robertas 
;
_cod_original_sg_symbol_H-M P-1
_cod_database_code 4063189

loop_
_symmetry_equiv_pos_as_xyz
'x, y, z'
'-x, -y, -z'

loop_
_atom_site_aniso_label
_atom_site_aniso_U_11
_atom_site_aniso_U_22
_atom_site_aniso_U_33
_atom_site_aniso_U_23
_atom_site_aniso_U_13
_atom_site_aniso_U_12
Ru1 0.036(1) 0.037(1) 0.034(1) -0.005(1) -0.009(1) -0.017(1)
Ru2 0.033(1) 0.027(1) 0.034(1) 0.000(1) -0.011(1) -0.013(1)
C1 0.040(2) 0.037(2) 0.047(2) 0.002(2) -0.021(2) -0.012(2)
C2 0.053(3) 0.042(2) 0.034(2) 0.002(2) -0.018(2) -0.012(2)
C3 0.046(2) 0.043(2) 0.033(2) 0.001(2) -0.005(2) -0.021(2)
C4 0.056(3) 0.033(2) 0.049(2) 0.004(2) -0.012(2) -0.026(2)
C5 0.061(3) 0.031(2) 0.071(3) -0.012(2) -0.028(2) -0.016(2)
C6 0.055(3) 0.048(2) 0.045(3) -0.019(2) -0.009(2) -0.014(2)
C7 0.042(2) 0.059(3) 0.047(3) -0.016(2) -0.001(2) -0.009(2)
C8 0.035(2) 0.045(2) 0.053(3) -0.004(2) -0.011(2) -0.009(2)
C9 0.038(2) 0.032(2) 0.039(2) 0.007(2) -0.013(2) -0.010(2)
C10 0.050(2) 0.027(2) 0.038(2) 0.007(2) -0.012(2) -0.016(2)
C11 0.040(2) 0.052(2) 0.057(3) -0.016(2) -0.011(2) -0.020(2)
O1 0.066(2) 0.087(2) 0.074(2) -0.025(2) -0.028(2) -0.033(2)
C12 0.040(2) 0.049(2) 0.048(2) 0.004(2) -0.015(2) -0.017(2)
O2 0.088(2) 0.072(2) 0.079(2) 0.034(2) -0.038(2) -0.049(2)
C13 0.041(2) 0.057(3) 0.048(2) -0.010(2) -0.010(2) -0.025(2)
O3 0.045(2) 0.117(3) 0.081(3) -0.053(2) 0.008(2) -0.032(2)
C14 0.039(2) 0.038(2) 0.045(2) -0.001(2) -0.015(2) -0.017(2)
O4 0.047(2) 0.042(2) 0.089(2) -0.019(2) -0.015(2) -0.006(1)
C15 0.039(2) 0.030(2) 0.053(2) -0.001(2) -0.016(2) -0.012(2)
O5 0.054(2) 0.059(2) 0.073(2) 0.009(2) -0.002(2) -0.034(2)

loop_
_atom_site_label
_atom_site_type_symbol
_atom_site_fract_x
_atom_site_fract_y
_atom_site_fract_z
_atom_site_U_iso_or_equiv
_atom_site_thermal_displace_type
_atom_site_occupancy
_atom_site_calc_flag
Ru1 Ru 0.2606(1) 0.3291(1) 0.1935(1) 0.035(1) Uani 1 d
Ru2 Ru 0.4277(1) 0.4181(1) 0.3296(1) 0.031(1) Uani 1 d
C1 C 0.6748(6) 0.1947(5) 0.4023(3) 0.042(1) Uani 1 d
H1 H 0.7834(58) 0.1994(52) 0.4041(30) 0.048(12) Uiso 1 d
C2 C 0.5018(6) 0.2575(6) 0.4793(3) 0.046(1) Uani 1 d
H2 H 0.4739(51) 0.3137(48) 0.5388(29) 0.037(10) Uiso 1 d
C3 C 0.3672(6) 0.2156(5) 0.4509(3) 0.042(1) Uani 1 d
H3 H 0.2422(54) 0.2403(48) 0.4870(28) 0.037(10) Uiso 1 d
C4 C 0.3575(6) 0.0660(5) 0.3022(3) 0.044(1) Uani 1 d
H4 H 0.2533(38) 0.0448(52) 0.3481(24) 0.056(12) Uiso 1 d
C5 C 0.4198(7) 0.0212(5) 0.1988(4) 0.052(1) Uani 1 d
H5 H 0.3600(50) -0.0325(47) 0.1703(26) 0.036(10) Uiso 1 d
C6 C 0.5523(7) 0.0784(6) 0.1254(3) 0.051(1) Uani 1 d
H6 H 0.5528(54) 0.0687(50) 0.0546(29) 0.050(12) Uiso 1 d
C7 C 0.7425(6) 0.0453(6) 0.1402(4) 0.055(1) Uani 1 d
H7 H 0.8441(60) 0.0200(54) 0.0794(32) 0.054(12) Uiso 1 d
C8 C 0.7897(6) 0.0489(6) 0.2278(3) 0.048(1) Uani 1 d
H8 H 0.9235(52) 0.0242(47) 0.2255(26) 0.037(10) Uiso 1 d
C9 C 0.6511(5) 0.1150(5) 0.3235(3) 0.039(1) Uani 1 d
C10 C 0.4566(6) 0.1246(5) 0.3553(3) 0.039(1) Uani 1 d
C11 C 0.1313(6) 0.3024(6) 0.1008(3) 0.048(1) Uani 1 d
O1 O 0.0555(5) 0.2888(5) 0.0436(3) 0.071(1) Uani 1 d
C12 C 0.2866(6) 0.5430(6) 0.1190(3) 0.047(1) Uani 1 d
O2 O 0.2896(5) 0.6728(5) 0.0720(3) 0.075(1) Uani 1 d
C13 C 0.0198(6) 0.4743(6) 0.2854(3) 0.046(1) Uani 1 d
O3 O -0.1212(5) 0.5563(5) 0.3405(3) 0.081(1) Uani 1 d
C14 C 0.2246(6) 0.6516(5) 0.3701(3) 0.040(1) Uani 1 d
O4 O 0.1009(4) 0.7937(4) 0.4008(3) 0.063(1) Uani 1 d
C15 C 0.5595(5) 0.5287(5) 0.2269(3) 0.041(1) Uani 1 d
O5 O 0.6499(4) 0.5889(4) 0.1652(3) 0.063(1) Uani 1 d

loop_
_atom_type_symbol
_atom_type_description
_atom_type_scat_dispersion_real
_atom_type_scat_dispersion_imag
_atom_type_scat_source
C C 0.0033 0.0016 'International Tables Vol C Tables 4.2.6.8 and 6.1.1.4'
H H 0.0000 0.0000 'International Tables Vol C Tables 4.2.6.8 and 6.1.1.4'
O O 0.0106 0.0060 'International Tables Vol C Tables 4.2.6.8 and 6.1.1.4'
Ru Ru -1.2594 0.8363 'International Tables Vol C Tables 4.2.6.8 and 6.1.1.4'

loop_
_geom_angle_atom_site_label_1
_geom_angle_atom_site_label_2
_geom_angle_atom_site_label_3
_geom_angle
_geom_angle_publ_flag
C11 Ru1 C13 93.8(2) y
C11 Ru1 C12 95.4(2) y
C13 Ru1 C12 94.9(2) y
C11 Ru1 C5 85.0(2) y
C13 Ru1 C5 125.2(2) y
C12 Ru1 C5 139.9(2) y
C11 Ru1 C4 108.9(2) y
C13 Ru1 C4 95.7(2) y
C12 Ru1 C4 152.7(2) y
C5 Ru1 C4 36.3(2) n
C11 Ru1 C6 90.6(2) y
C13 Ru1 C6 161.0(2) y
C12 Ru1 C6 103.1(2) y
C5 Ru1 C6 36.9(2) n
C4 Ru1 C6 65.4(2) n
C11 Ru1 Ru2 172.98(12) n
C13 Ru1 Ru2 82.35(11) n
C12 Ru1 Ru2 79.18(12) n
C5 Ru1 Ru2 102.05(11) n
C4 Ru1 Ru2 77.41(10) n
C6 Ru1 Ru2 94.89(11) n
C14 Ru2 C15 91.9(2) y
C14 Ru2 C3 103.9(2) y
C15 Ru2 C3 161.9(2) y
C14 Ru2 C9 165.2(2) y
C15 Ru2 C9 101.04(14) y
C3 Ru2 C9 62.29(14) n
C14 Ru2 C1 133.2(2) y
C15 Ru2 C1 101.8(2) y
C3 Ru2 C1 60.9(2) n
C9 Ru2 C1 36.96(14) n
C14 Ru2 C2 103.9(2) y
C15 Ru2 C2 131.2(2) y
C3 Ru2 C2 36.6(2) n
C9 Ru2 C2 62.04(14) n
C1 Ru2 C2 36.45(14) n
C14 Ru2 C10 133.4(2) y
C15 Ru2 C10 132.02(14) y
C3 Ru2 C10 37.21(13) n
C9 Ru2 C10 37.63(13) n
C1 Ru2 C10 61.57(14) n
C2 Ru2 C10 61.85(14) n
C14 Ru2 Ru1 100.57(11) n
C15 Ru2 Ru1 95.93(12) n
C3 Ru2 Ru1 89.84(10) n
C9 Ru2 Ru1 85.41(10) n
C1 Ru2 Ru1 121.75(11) n
C2 Ru2 Ru1 124.94(11) n
C10 Ru2 Ru1 65.42(10) n
C1 C9 C8 126.3(4) n
C1 C9 C10 106.6(3) n
C8 C9 C10 127.0(4) n
C1 C9 Ru2 71.7(2) n
C8 C9 Ru2 118.9(3) n
C10 C9 Ru2 71.6(2) n
C7 C8 C9 125.1(4) n
C8 C7 C6 127.6(4) n
C5 C6 C7 124.5(4) n
C5 C6 Ru1 67.0(2) n
C7 C6 Ru1 122.4(3) n
C4 C5 C6 123.0(4) n
C4 C5 Ru1 75.3(2) n
C6 C5 Ru1 76.1(2) n
C5 C4 C10 124.7(4) n
C5 C4 Ru1 68.4(2) n
C10 C4 Ru1 95.2(2) n
C3 C10 C9 106.9(3) n
C3 C10 C4 123.8(4) n
C9 C10 C4 129.2(3) n
C3 C10 Ru2 70.7(2) n
C9 C10 Ru2 70.7(2) n
C4 C10 Ru2 121.2(2) n
C2 C3 C10 109.0(4) n
C2 C3 Ru2 72.2(2) n
C10 C3 Ru2 72.1(2) n
C1 C2 C3 107.7(4) n
C1 C2 Ru2 71.7(2) n
C3 C2 Ru2 71.2(2) n
C2 C1 C9 109.7(4) n
C2 C1 Ru2 71.8(2) n
C9 C1 Ru2 71.3(2) n
O1 C11 Ru1 178.4(4) n
O2 C12 Ru1 174.7(4) n
O3 C13 Ru1 178.6(4) n
O4 C14 Ru2 176.1(3) n
O5 C15 Ru2 176.3(3) n

loop_
_geom_bond_atom_site_label_1
_geom_bond_atom_site_label_2
_geom_bond_distance
_geom_bond_publ_flag
Ru1 C11 1.898(4) y
Ru1 C13 1.917(4) y
Ru1 C12 1.920(4) y
Ru1 C5 2.196(4) y
Ru1 C4 2.285(4) y
Ru1 C6 2.317(4) y
Ru1 Ru2 2.8673(6) y
Ru2 C14 1.862(4) y
Ru2 C15 1.873(4) y
Ru2 C3 2.237(4) y
Ru2 C9 2.243(3) y
Ru2 C1 2.249(4) y
Ru2 C2 2.250(4) y
Ru2 C10 2.255(3) y
C9 C1 1.424(5) y
C9 C8 1.445(5) y
C9 C10 1.451(5) y
C8 C7 1.333(6) y
C7 C6 1.456(6) y
C6 C5 1.432(6) y
C5 C4 1.397(6) y
C4 C10 1.452(5) y
C10 C3 1.433(5) y
C3 C2 1.410(6) y
C2 C1 1.407(6) y
C11 O10 1.138(5) n
C12 O2 1.138(5) n
C13 O3 1.126(4) n
C14 O4 1.156(4) n
C15 O5 1.149(4) n

loop_
_geom_torsion_atom_site_label_1
_geom_torsion_atom_site_label_2
_geom_torsion_atom_site_label_3
_geom_torsion_atom_site_label_4
_geom_torsion
_geom_torsion_publ_flag
C1 C9 C8 C7 -151.8(4) y
C10 C9 C8 C7 23.9(7) y
C7 C6 C5 C4 52.6(6) y
C9 C8 C7 C6 -10.0(8) y
C8 C7 C6 C5 -36.2(7) y
